data_7007825
loop_
_publ_author_name
'Moura, Carolina'
'V\'itor, Rute F'
'Maria, Leonor'
'Paulo, Ant\'onio'
'Santos, Isabel C.'
'Santos, Isabel'

_publ_section_title
;
 Rhenium(V) oxocomplexes with novel pyrazolyl-based N4- and N3S-donor
 chelators.
;
_journal_issue 47
_journal_name_full 'Dalton transactions (Cambridge, England : 2003)'
_journal_page_first 5630
_journal_page_last 5640
_journal_paper_doi 10.1039/b611034g
_journal_year 2006
_chemical_formula_moiety 'C12 H25 N5 O2 Re, C24 H20 B'
_chemical_formula_sum 'C36 H45 B N5 O2 Re'
_chemical_formula_weight 776.78
_chemical_name_systematic
;
?
;
_space_group_IT_number 14
_symmetry_cell_setting monoclinic
_symmetry_space_group_name_Hall '-P 2yn'
_symmetry_space_group_name_H-M 'P 1 21/n 1'
_atom_sites_solution_hydrogens geom
_atom_sites_solution_primary direct
_atom_sites_solution_secondary difmap
_audit_creation_method SHELXL-97
_cell_angle_alpha 90.00
_cell_angle_beta 96.285(13)
_cell_angle_gamma 90.00
_cell_formula_units_Z 4
_cell_length_a 12.101(2)
_cell_length_b 14.3993(15)
_cell_length_c 19.975(2)
_cell_measurement_reflns_used 25
_cell_measurement_temperature 293(2)
_cell_measurement_theta_max 12
_cell_measurement_theta_min 8
_cell_volume 3459.6(8)
_computing_cell_refinement 'CAD4 Software (Enraf-Nonius,1994) '
_computing_data_collection 'CAD4 Software (Enraf-Nonius,1994) '
_computing_data_reduction 'XCAD4 (Harms & Wocadlo, 1995)'
_computing_molecular_graphics ORTEP3(Farrugia,1997
_computing_publication_material 'WinGX (Farrugia, 1999)'
_computing_structure_refinement 'SHELXL-97 (Sheldrick, 1997)'
_computing_structure_solution 'SIR97 (Altomare, 1999)'
_diffrn_ambient_temperature 295(2)
_diffrn_measured_fraction_theta_full 0.991
_diffrn_measured_fraction_theta_max 0.991
_diffrn_measurement_device_type CAD4
_diffrn_measurement_method \w-2\q
_diffrn_radiation_monochromator graphite
_diffrn_radiation_source 'fine-focus sealed tube'
_diffrn_radiation_type MoK\a
_diffrn_radiation_wavelength 0.71073
_diffrn_reflns_av_R_equivalents 0.0551
_diffrn_reflns_av_sigmaI/netI 0.1187
_diffrn_reflns_limit_h_max 14
_diffrn_reflns_limit_h_min 0
_diffrn_reflns_limit_k_max 0
_diffrn_reflns_limit_k_min -17
_diffrn_reflns_limit_l_max 24
_diffrn_reflns_limit_l_min -24
_diffrn_reflns_number 7102
_diffrn_reflns_theta_full 26.04
_diffrn_reflns_theta_max 26.04
_diffrn_reflns_theta_min 1.75
_diffrn_standards_interval_count 300
_diffrn_standards_interval_time 3600
_diffrn_standards_number 6
_exptl_absorpt_coefficient_mu 3.551
_exptl_absorpt_correction_T_max 0.4155
_exptl_absorpt_correction_T_min 0.4155
_exptl_absorpt_correction_type psi-scan
_exptl_absorpt_process_details 'North A.C.T.,Phillips D.C.,Mathews F.S.(1968) Acta.Cryst.A24,351'
_exptl_crystal_colour green
_exptl_crystal_density_diffrn 1.491
_exptl_crystal_density_method 'not measured'
_exptl_crystal_description prism
_exptl_crystal_F_000 1568
_exptl_crystal_size_max 0.33
_exptl_crystal_size_mid 0.30
_exptl_crystal_size_min 0.24
_refine_diff_density_max 1.192
_refine_diff_density_min -0.749
_refine_diff_density_rms 0.169
_refine_ls_extinction_method none
_refine_ls_goodness_of_fit_ref 1.047
_refine_ls_hydrogen_treatment constr
_refine_ls_matrix_type full
_refine_ls_number_parameters 409
_refine_ls_number_reflns 6767
_refine_ls_number_restraints 0
_refine_ls_restrained_S_all 1.047
_refine_ls_R_factor_all 0.1474
_refine_ls_R_factor_gt 0.0663
_refine_ls_shift/su_max 0.004
_refine_ls_shift/su_mean 0.001
_refine_ls_structure_factor_coef Fsqd
_refine_ls_weighting_details 'calc w=1/[\s^2^(Fo^2^)+(0.0310P)^2^+0.0000P] where P=(Fo^2^+2Fc^2^)/3'
_refine_ls_weighting_scheme calc
_refine_ls_wR_factor_gt 0.0910
_refine_ls_wR_factor_ref 0.1127
_reflns_number_gt 3812
_reflns_number_total 6767
_reflns_threshold_expression >2sigma(I)
_cod_data_source_file b611034g.txt
_cod_data_source_block 11
_cod_original_cell_volume 3459.6(9)
_cod_original_sg_symbol_H-M P2(1)/n
_cod_database_code 7007825

loop_
_symmetry_equiv_pos_as_xyz
'x, y, z'
'-x+1/2, y+1/2, -z+1/2'
'-x, -y, -z'
'x-1/2, -y-1/2, z-1/2'

loop_
_atom_site_label
_atom_site_type_symbol
_atom_site_fract_x
_atom_site_fract_y
_atom_site_fract_z
_atom_site_U_iso_or_equiv
_atom_site_adp_type
_atom_site_occupancy
_atom_site_symmetry_multiplicity
_atom_site_calc_flag
_atom_site_refinement_flags
_atom_site_disorder_assembly
_atom_site_disorder_group
Re1 Re 0.53494(3) 0.13521(3) 0.92000(2) 0.03868(13) Uani 1 1 d . . .
O1 O 0.4830(6) 0.1038(4) 0.9929(3) 0.0530(19) Uani 1 1 d . . .
O2 O 0.5339(6) 0.1640(4) 0.8246(3) 0.0502(19) Uani 1 1 d . . .
N1 N 0.5468(7) 0.2784(5) 0.9365(4) 0.043(2) Uani 1 1 d . . .
N2 N 0.6391(8) 0.3159(6) 0.9717(4) 0.053(3) Uani 1 1 d . . .
N3 N 0.6933(7) 0.1258(6) 0.9361(4) 0.053(2) Uani 1 1 d . . .
N4 N 0.5477(7) -0.0033(5) 0.8886(4) 0.048(2) Uani 1 1 d . . .
H4 H 0.5447 -0.0396 0.9257 0.057 Uiso 1 1 calc R . .
N5 N 0.3561(6) 0.1072(5) 0.8729(4) 0.055(2) Uani 1 1 d . . .
H5A H 0.3067 0.1275 0.9001 0.066 Uiso 1 1 calc R . .
H5B H 0.3427 0.1358 0.8328 0.066 Uiso 1 1 calc R . .
C1 C 0.7206(9) 0.2581(8) 1.0094(6) 0.069(4) Uani 1 1 d . . .
H1A H 0.6851 0.2234 1.0428 0.083 Uiso 1 1 calc R . .
H1B H 0.7773 0.2972 1.0331 0.083 Uiso 1 1 calc R . .
C2 C 0.7747(10) 0.1911(8) 0.9650(7) 0.080(4) Uani 1 1 d . . .
H2A H 0.8059 0.2249 0.9295 0.096 Uiso 1 1 calc R . .
H2B H 0.8346 0.1584 0.9914 0.096 Uiso 1 1 calc R . .
C3 C 0.7383(9) 0.0348(8) 0.9175(6) 0.066(4) Uani 1 1 d . . .
H3A H 0.7523 -0.0033 0.9576 0.079 Uiso 1 1 calc R . .
H3B H 0.8087 0.0444 0.8995 0.079 Uiso 1 1 calc R . .
C4 C 0.6604(9) -0.0158(8) 0.8662(5) 0.055(3) Uani 1 1 d . . .
H4A H 0.6632 0.0104 0.8217 0.066 Uiso 1 1 calc R . .
H4B H 0.6795 -0.0812 0.8650 0.066 Uiso 1 1 calc R . .
C5 C 0.4536(9) -0.0309(7) 0.8391(6) 0.062(3) Uani 1 1 d . . .
H5C H 0.4505 -0.0979 0.8347 0.074 Uiso 1 1 calc R . .
H5D H 0.4622 -0.0043 0.7953 0.074 Uiso 1 1 calc R . .
C6 C 0.3489(9) 0.0053(7) 0.8648(6) 0.062(3) Uani 1 1 d . . .
H6A H 0.2850 -0.0105 0.8333 0.075 Uiso 1 1 calc R . .
H6B H 0.3396 -0.0234 0.9078 0.075 Uiso 1 1 calc R . .
C7 C 0.6144(10) 0.2183(8) 0.7964(5) 0.081(4) Uani 1 1 d . . .
H7A H 0.6038 0.2129 0.7482 0.121 Uiso 1 1 calc R . .
H7B H 0.6874 0.1968 0.8129 0.121 Uiso 1 1 calc R . .
H7C H 0.6065 0.2821 0.8090 0.121 Uiso 1 1 calc R . .
C8 C 0.3812(9) 0.3394(7) 0.8689(6) 0.071(4) Uani 1 1 d . . .
H8A H 0.3337 0.3005 0.8923 0.106 Uiso 1 1 calc R . .
H8B H 0.3934 0.3108 0.8269 0.106 Uiso 1 1 calc R . .
H8C H 0.3465 0.3988 0.8604 0.106 Uiso 1 1 calc R . .
C9 C 0.7274(11) 0.4693(8) 1.0021(7) 0.094(5) Uani 1 1 d . . .
H9A H 0.7699 0.4344 1.0369 0.141 Uiso 1 1 calc R . .
H9B H 0.6939 0.5217 1.0216 0.141 Uiso 1 1 calc R . .
H9C H 0.7756 0.4905 0.9701 0.141 Uiso 1 1 calc R . .
C11 C 0.4878(8) 0.3517(7) 0.9101(5) 0.049(3) Uani 1 1 d . . .
C12 C 0.5424(11) 0.4324(7) 0.9279(6) 0.056(3) Uani 1 1 d . . .
H12 H 0.5188 0.4921 0.9156 0.067 Uiso 1 1 calc R . .
C13 C 0.6390(10) 0.4090(8) 0.9673(5) 0.054(3) Uani 1 1 d . . .
C21 C 0.5791(9) 0.6746(6) 0.8132(5) 0.046(3) Uani 1 1 d . . .
C22 C 0.5559(9) 0.7110(7) 0.8751(5) 0.047(3) Uani 1 1 d . . .
H22 H 0.4829 0.7271 0.8805 0.056 Uiso 1 1 calc R . .
C23 C 0.6375(11) 0.7239(7) 0.9287(6) 0.071(4) Uani 1 1 d . . .
H23 H 0.6189 0.7504 0.9684 0.085 Uiso 1 1 calc R . .
C24 C 0.7437(10) 0.6983(8) 0.9239(6) 0.069(4) Uani 1 1 d . . .
H24 H 0.7978 0.7073 0.9602 0.082 Uiso 1 1 calc R . .
C25 C 0.7715(10) 0.6592(9) 0.8656(6) 0.078(4) Uani 1 1 d . . .
H25 H 0.8439 0.6394 0.8623 0.094 Uiso 1 1 calc R . .
C26 C 0.6901(9) 0.6496(8) 0.8116(5) 0.061(3) Uani 1 1 d . . .
H26 H 0.7108 0.6250 0.7718 0.073 Uiso 1 1 calc R . .
C31 C 0.5010(8) 0.5817(8) 0.6990(5) 0.048(3) Uani 1 1 d . . .
C32 C 0.5462(10) 0.4981(8) 0.7215(6) 0.067(4) Uani 1 1 d . . .
H32 H 0.5752 0.4934 0.7664 0.080 Uiso 1 1 calc R . .
C33 C 0.5509(12) 0.4201(8) 0.6807(8) 0.090(5) Uani 1 1 d . . .
H33 H 0.5846 0.3659 0.6981 0.108 Uiso 1 1 calc R . .
C34 C 0.5052(13) 0.4237(11) 0.6141(7) 0.091(5) Uani 1 1 d . . .
H34 H 0.5061 0.3719 0.5864 0.110 Uiso 1 1 calc R . .
C35 C 0.4595(10) 0.5037(11) 0.5906(6) 0.074(4) Uani 1 1 d . . .
H35 H 0.4270 0.5066 0.5462 0.088 Uiso 1 1 calc R . .
C36 C 0.4593(9) 0.5827(8) 0.6310(6) 0.062(3) Uani 1 1 d . . .
H36 H 0.4306 0.6378 0.6120 0.074 Uiso 1 1 calc R . .
C41 C 0.3623(9) 0.6710(8) 0.7702(5) 0.052(3) Uani 1 1 d . . .
C42 C 0.3144(10) 0.5879(9) 0.7874(6) 0.064(3) Uani 1 1 d . . .
H42 H 0.3546 0.5336 0.7829 0.077 Uiso 1 1 calc R . .
C43 C 0.2115(11) 0.5800(11) 0.8105(6) 0.084(5) Uani 1 1 d . . .
H43 H 0.1825 0.5223 0.8199 0.101 Uiso 1 1 calc R . .
C44 C 0.1530(11) 0.6608(12) 0.8193(6) 0.086(5) Uani 1 1 d . . .
H44 H 0.0839 0.6574 0.8353 0.104 Uiso 1 1 calc R . .
C45 C 0.1939(10) 0.7427(11) 0.8051(6) 0.078(4) Uani 1 1 d . . .
H45 H 0.1543 0.7967 0.8117 0.094 Uiso 1 1 calc R . .
C46 C 0.2993(9) 0.7477(8) 0.7796(5) 0.060(3) Uani 1 1 d . . .
H46 H 0.3263 0.8057 0.7689 0.072 Uiso 1 1 calc R . .
C51 C 0.5066(9) 0.7696(7) 0.7034(5) 0.046(3) Uani 1 1 d . . .
C52 C 0.6033(9) 0.8219(7) 0.7103(6) 0.054(3) Uani 1 1 d . . .
H52 H 0.6604 0.8043 0.7429 0.065 Uiso 1 1 calc R . .
C53 C 0.6193(11) 0.8998(8) 0.6707(7) 0.073(4) Uani 1 1 d . . .
H53 H 0.6852 0.9334 0.6776 0.087 Uiso 1 1 calc R . .
C54 C 0.5363(13) 0.9266(8) 0.6212(6) 0.078(4) Uani 1 1 d . . .
H54 H 0.5456 0.9781 0.5943 0.093 Uiso 1 1 calc R . .
C55 C 0.4414(11) 0.8763(9) 0.6128(7) 0.082(4) Uani 1 1 d . . .
H55 H 0.3855 0.8927 0.5792 0.098 Uiso 1 1 calc R . .
C56 C 0.4267(10) 0.8015(8) 0.6532(6) 0.069(4) Uani 1 1 d . . .
H56 H 0.3592 0.7700 0.6468 0.083 Uiso 1 1 calc R . .
B1 B 0.4875(10) 0.6746(8) 0.7464(6) 0.045(3) Uani 1 1 d . . .

loop_
_atom_site_aniso_label
_atom_site_aniso_U_11
_atom_site_aniso_U_22
_atom_site_aniso_U_33
_atom_site_aniso_U_23
_atom_site_aniso_U_13
_atom_site_aniso_U_12
Re1 0.0393(2) 0.0371(2) 0.0393(2) 0.0026(3) 0.00291(15) 0.0017(3)
O1 0.068(5) 0.039(4) 0.056(4) 0.000(3) 0.023(4) -0.003(4)
O2 0.055(5) 0.059(5) 0.037(4) 0.011(3) 0.009(3) 0.004(4)
N1 0.047(6) 0.038(5) 0.041(6) 0.001(4) -0.010(5) -0.005(4)
N2 0.071(7) 0.040(6) 0.047(6) -0.004(5) 0.000(5) -0.003(6)
N3 0.045(5) 0.052(6) 0.058(5) 0.000(5) -0.007(4) 0.015(5)
N4 0.052(6) 0.046(5) 0.046(5) 0.003(4) 0.008(5) 0.005(5)
N5 0.043(5) 0.048(6) 0.072(6) -0.001(5) 0.000(5) -0.003(4)
C1 0.051(8) 0.075(9) 0.068(9) 0.002(7) -0.044(7) -0.008(7)
C2 0.052(8) 0.066(9) 0.113(11) -0.020(8) -0.029(8) 0.009(7)
C3 0.051(8) 0.064(8) 0.085(10) 0.019(7) 0.018(7) 0.016(7)
C4 0.056(8) 0.064(8) 0.046(7) -0.007(6) 0.008(6) 0.017(6)
C5 0.070(9) 0.039(6) 0.073(8) -0.009(6) -0.007(7) -0.001(6)
C6 0.057(8) 0.054(7) 0.071(8) -0.005(6) -0.011(7) -0.004(6)
C7 0.101(11) 0.089(10) 0.057(8) 0.029(7) 0.031(8) -0.007(8)
C8 0.072(9) 0.035(7) 0.099(10) 0.006(6) -0.015(8) 0.012(6)
C9 0.122(13) 0.060(9) 0.099(11) -0.014(8) 0.004(10) -0.022(9)
C11 0.048(6) 0.041(7) 0.054(7) -0.006(6) -0.009(5) 0.001(6)
C12 0.078(9) 0.032(6) 0.057(7) 0.000(6) 0.002(7) -0.003(7)
C13 0.068(9) 0.053(7) 0.040(7) -0.009(6) 0.002(6) 0.004(7)
C21 0.059(7) 0.038(6) 0.042(6) 0.004(5) 0.016(6) 0.004(5)
C22 0.037(6) 0.061(7) 0.040(6) 0.000(5) -0.006(5) 0.012(5)
C23 0.091(11) 0.057(8) 0.062(8) -0.014(6) -0.006(8) 0.027(7)
C24 0.062(9) 0.077(9) 0.061(9) 0.027(7) -0.023(7) 0.004(7)
C25 0.059(8) 0.114(12) 0.063(8) 0.018(8) 0.019(7) 0.019(8)
C26 0.061(8) 0.073(9) 0.049(7) 0.005(7) 0.004(6) 0.016(7)
C31 0.035(6) 0.064(7) 0.046(7) 0.005(6) 0.007(5) -0.005(6)
C32 0.084(10) 0.050(7) 0.063(8) 0.011(7) -0.011(7) 0.000(7)
C33 0.126(13) 0.033(7) 0.114(13) 0.008(8) 0.033(11) -0.003(8)
C34 0.111(13) 0.105(13) 0.059(9) -0.022(9) 0.018(9) -0.047(11)
C35 0.048(8) 0.112(11) 0.062(9) -0.004(10) 0.009(6) -0.014(9)
C36 0.049(7) 0.067(8) 0.070(8) -0.011(7) 0.009(6) -0.004(6)
C41 0.046(7) 0.064(7) 0.046(7) 0.001(6) 0.000(5) -0.009(6)
C42 0.051(8) 0.069(8) 0.070(9) 0.007(7) 0.001(7) -0.004(7)
C43 0.060(10) 0.124(13) 0.066(9) 0.029(9) -0.006(7) -0.028(9)
C44 0.056(9) 0.162(18) 0.041(7) 0.014(9) 0.006(6) 0.001(10)
C45 0.043(8) 0.139(14) 0.053(8) -0.014(9) 0.004(6) 0.004(9)
C46 0.053(8) 0.074(8) 0.051(7) 0.002(6) 0.001(6) -0.004(7)
C51 0.048(7) 0.041(6) 0.049(7) -0.009(5) 0.005(6) 0.010(5)
C52 0.047(7) 0.044(6) 0.073(8) -0.005(6) 0.014(6) 0.003(6)
C53 0.073(9) 0.055(8) 0.093(11) -0.005(7) 0.022(8) -0.017(7)
C54 0.109(12) 0.053(8) 0.070(9) 0.010(7) 0.007(9) 0.019(8)
C55 0.078(10) 0.070(10) 0.091(10) 0.001(8) -0.015(8) 0.002(9)
C56 0.056(8) 0.065(9) 0.087(10) 0.011(7) 0.010(7) -0.001(7)
B1 0.045(8) 0.046(7) 0.046(7) -0.002(6) 0.011(6) -0.011(6)

loop_
_atom_type_symbol
_atom_type_description
_atom_type_scat_dispersion_real
_atom_type_scat_dispersion_imag
_atom_type_scat_source
C C 0.0033 0.0016 'International Tables Vol C Tables 4.2.6.8 and 6.1.1.4'
H H 0.0000 0.0000 'International Tables Vol C Tables 4.2.6.8 and 6.1.1.4'
N N 0.0061 0.0033 'International Tables Vol C Tables 4.2.6.8 and 6.1.1.4'
O O 0.0106 0.0060 'International Tables Vol C Tables 4.2.6.8 and 6.1.1.4'
Re Re -1.0185 7.2310 'International Tables Vol C Tables 4.2.6.8 and 6.1.1.4'
B B 0.0013 0.0007 'International Tables Vol C Tables 4.2.6.8 and 6.1.1.4'

loop_
_geom_angle_atom_site_label_1
_geom_angle_atom_site_label_2
_geom_angle_atom_site_label_3
_geom_angle
_geom_angle_site_symmetry_1
_geom_angle_site_symmetry_3
_geom_angle_publ_flag
O1 Re1 N3 107.1(3) . . ?
O1 Re1 O2 157.8(3) . . ?
N3 Re1 O2 94.5(3) . . ?
O1 Re1 N1 98.7(3) . . ?
N3 Re1 N1 89.6(4) . . ?
O2 Re1 N1 86.4(3) . . ?
O1 Re1 N4 92.8(3) . . ?
N3 Re1 N4 83.0(3) . . ?
O2 Re1 N4 84.4(3) . . ?
N1 Re1 N4 167.7(3) . . ?
O1 Re1 N5 83.4(3) . . ?
N3 Re1 N5 159.6(3) . . ?
O2 Re1 N5 74.5(3) . . ?
N1 Re1 N5 106.4(3) . . ?
N4 Re1 N5 78.9(3) . . ?
C7 O2 Re1 125.2(6) . . ?
C11 N1 N2 105.1(8) . . ?
C11 N1 Re1 133.3(7) . . ?
N2 N1 Re1 120.7(7) . . ?
C13 N2 N1 111.5(10) . . ?
C13 N2 C1 127.4(11) . . ?
N1 N2 C1 121.1(9) . . ?
C2 N3 C3 115.1(9) . . ?
C2 N3 Re1 130.7(7) . . ?
C3 N3 Re1 114.2(7) . . ?
C5 N4 C4 115.4(8) . . ?
C5 N4 Re1 112.2(6) . . ?
C4 N4 Re1 107.7(6) . . ?
C6 N5 Re1 105.1(6) . . ?
N2 C1 C2 112.3(10) . . ?
N3 C2 C1 109.4(10) . . ?
N3 C3 C4 112.3(9) . . ?
N4 C4 C3 105.2(8) . . ?
N4 C5 C6 107.0(9) . . ?
N5 C6 C5 109.7(9) . . ?
N1 C11 C12 110.1(9) . . ?
N1 C11 C8 121.4(9) . . ?
C12 C11 C8 128.4(10) . . ?
C11 C12 C13 107.2(10) . . ?
N2 C13 C12 106.0(11) . . ?
N2 C13 C9 123.7(12) . . ?
C12 C13 C9 130.2(12) . . ?
C26 C21 C22 113.8(10) . . ?
C26 C21 B1 123.3(9) . . ?
C22 C21 B1 122.5(9) . . ?
C23 C22 C21 122.5(10) . . ?
C24 C23 C22 120.8(12) . . ?
C23 C24 C25 119.8(12) . . ?
C24 C25 C26 118.9(12) . . ?
C25 C26 C21 124.1(11) . . ?
C32 C31 C36 114.4(11) . . ?
C32 C31 B1 125.5(10) . . ?
C36 C31 B1 120.0(10) . . ?
C31 C32 C33 123.8(12) . . ?
C34 C33 C32 119.6(13) . . ?
C35 C34 C33 118.4(14) . . ?
C34 C35 C36 121.6(13) . . ?
C35 C36 C31 122.1(12) . . ?
C46 C41 C42 114.1(10) . . ?
C46 C41 B1 124.2(10) . . ?
C42 C41 B1 121.5(10) . . ?
C43 C42 C41 124.7(13) . . ?
C42 C43 C44 117.9(14) . . ?
C45 C44 C43 121.0(14) . . ?
C44 C45 C46 119.4(14) . . ?
C41 C46 C45 122.9(12) . . ?
C52 C51 C56 113.9(10) . . ?
C52 C51 B1 124.4(10) . . ?
C56 C51 B1 121.6(10) . . ?
C51 C52 C53 123.1(12) . . ?
C54 C53 C52 119.6(12) . . ?
C55 C54 C53 118.6(12) . . ?
C54 C55 C56 120.8(12) . . ?
C55 C56 C51 124.0(12) . . ?
C41 B1 C21 109.1(9) . . ?
C41 B1 C51 111.4(9) . . ?
C21 B1 C51 107.7(8) . . ?
C41 B1 C31 107.0(8) . . ?
C21 B1 C31 111.4(9) . . ?
C51 B1 C31 110.3(8) . . ?

loop_
_geom_bond_atom_site_label_1
_geom_bond_atom_site_label_2
_geom_bond_distance
_geom_bond_site_symmetry_2
_geom_bond_publ_flag
Re1 O1 1.708(6) . ?
Re1 N3 1.913(8) . ?
Re1 O2 1.948(6) . ?
Re1 N1 2.090(8) . ?
Re1 N4 2.101(8) . ?
Re1 N5 2.299(8) . ?
O2 C7 1.413(11) . ?
N1 C11 1.349(11) . ?
N1 N2 1.364(11) . ?
N2 C13 1.343(12) . ?
N2 C1 1.439(12) . ?
N3 C2 1.437(12) . ?
N3 C3 1.482(12) . ?
N4 C5 1.479(12) . ?
N4 C4 1.492(12) . ?
N5 C6 1.478(11) . ?
C1 C2 1.508(15) . ?
C3 C4 1.503(14) . ?
C5 C6 1.511(14) . ?
C8 C11 1.464(13) . ?
C9 C13 1.489(15) . ?
C11 C12 1.365(13) . ?
C12 C13 1.378(15) . ?
C21 C26 1.394(14) . ?
C21 C22 1.400(13) . ?
C21 B1 1.639(15) . ?
C22 C23 1.388(14) . ?
C23 C24 1.350(15) . ?
C24 C25 1.369(15) . ?
C25 C26 1.386(14) . ?
C31 C32 1.376(13) . ?
C31 C36 1.398(14) . ?
C31 B1 1.656(15) . ?
C32 C33 1.392(15) . ?
C33 C34 1.385(17) . ?
C34 C35 1.340(17) . ?
C35 C36 1.394(15) . ?
C41 C46 1.367(14) . ?
C41 C42 1.389(14) . ?
C41 B1 1.639(15) . ?
C42 C43 1.379(15) . ?
C43 C44 1.383(17) . ?
C44 C45 1.322(16) . ?
C45 C46 1.425(15) . ?
C51 C52 1.386(13) . ?
C51 C56 1.392(14) . ?
C51 B1 1.645(15) . ?
C52 C53 1.399(14) . ?
C53 C54 1.386(16) . ?
C54 C55 1.352(16) . ?
C55 C56 1.370(15) . ?
